data_1569164
loop_
_publ_author_name
'Gupta, Sandeep K.'
'Rao, Shashank V.'
'Demeshko, Serhiy'
'Dechert, Sebastian'
'Bill, Eckhard'
'Atanasov, Mihail'
'Neese, Frank'
'Meyer, Franc'

_publ_section_title
;
 Air-stable four-coordinate cobalt(ii) single-ion magnets: experimental
 and <i>ab initio</i> ligand field analyses of correlations between
 dihedral angles and magnetic anisotropy.
;
_journal_issue 23
_journal_name_full 'Chemical science'
_journal_page_first 6355
_journal_page_last 6374
_journal_paper_doi 10.1039/d3sc00813d
_journal_volume 14
_journal_year 2023
_chemical_formula_moiety 'C28 F20 N4 O4 Zn 2-, 2(C24 H20 P +)'
_chemical_formula_sum 'C76 H40 F20 N4 O4 P2 Zn'
_chemical_formula_weight 1580.43
_space_group_crystal_system triclinic
_space_group_IT_number 2
_space_group_name_Hall '-P 1'
_space_group_name_H-M_alt 'P -1'
_atom_sites_solution_hydrogens geom
_audit_creation_method SHELXL-2018/3
_audit_update_record
;
2023-02-07 deposited with the CCDC.	2023-05-12 downloaded from the CCDC.
;
_cell_angle_alpha 71.806(4)
_cell_angle_beta 82.645(4)
_cell_angle_gamma 68.825(4)
_cell_formula_units_Z 2
_cell_length_a 14.5633(7)
_cell_length_b 15.7822(8)
_cell_length_c 16.1274(8)
_cell_measurement_reflns_used 45577
_cell_measurement_temperature 133(2)
_cell_measurement_theta_max 26.871
_cell_measurement_theta_min 1.329
_cell_volume 3283.2(3)
_computing_cell_refinement 'X-AREA (Stoe & Cie, 2015)'
_computing_data_collection 'X-AREA (Stoe & Cie, 2015)'
_computing_data_reduction 'X-AREA (Stoe & Cie, 2015)'
_computing_molecular_graphics 'DIAMOND (Brandenburg, 2012)'
_computing_publication_material 'SHELXL-2018/3 (Sheldrick, 2018)'
_computing_structure_refinement 'SHELXL-2018/3 (Sheldrick, 2018)'
_computing_structure_solution 'SHELXT-2018/2 (Sheldrick, 2018)'
_diffrn_ambient_temperature 133(2)
_diffrn_measured_fraction_theta_full 1.000
_diffrn_measured_fraction_theta_max 0.985
_diffrn_measurement_device_type 'Stoe IPDS II'
_diffrn_measurement_method \w
_diffrn_radiation_type MoK\a
_diffrn_radiation_wavelength 0.71073
_diffrn_reflns_av_R_equivalents 0.0575
_diffrn_reflns_av_unetI/netI 0.0417
_diffrn_reflns_Laue_measured_fraction_full 1.000
_diffrn_reflns_Laue_measured_fraction_max 0.985
_diffrn_reflns_limit_h_max 18
_diffrn_reflns_limit_h_min -18
_diffrn_reflns_limit_k_max 19
_diffrn_reflns_limit_k_min -19
_diffrn_reflns_limit_l_max 20
_diffrn_reflns_limit_l_min -20
_diffrn_reflns_number 45577
_diffrn_reflns_point_group_measured_fraction_full 1.000
_diffrn_reflns_point_group_measured_fraction_max 0.985
_diffrn_reflns_theta_full 25.242
_diffrn_reflns_theta_max 26.871
_diffrn_reflns_theta_min 1.329
_diffrn_source 'fine-focus sealed tube'
_exptl_absorpt_coefficient_mu 0.537
_exptl_absorpt_correction_T_max 0.9801
_exptl_absorpt_correction_T_min 0.7762
_exptl_absorpt_correction_type numerical
_exptl_absorpt_process_details 'X-RED (Stoe & Cie, 2015)'
_exptl_crystal_colour colorless
_exptl_crystal_density_diffrn 1.599
_exptl_crystal_description block
_exptl_crystal_F_000 1592
_exptl_crystal_size_max 0.500
_exptl_crystal_size_mid 0.190
_exptl_crystal_size_min 0.160
_refine_diff_density_max 1.529
_refine_diff_density_min -1.054
_refine_diff_density_rms 0.093
_refine_ls_extinction_method none
_refine_ls_goodness_of_fit_ref 1.115
_refine_ls_hydrogen_treatment constr
_refine_ls_matrix_type full
_refine_ls_number_parameters 1464
_refine_ls_number_reflns 13939
_refine_ls_number_restraints 1024
_refine_ls_restrained_S_all 1.084
_refine_ls_R_factor_all 0.1029
_refine_ls_R_factor_gt 0.0718
_refine_ls_shift/su_max 0.001
_refine_ls_shift/su_mean 0.000
_refine_ls_structure_factor_coef Fsqd
_refine_ls_weighting_details 'w=1/[\s^2^(Fo^2^)+(0.0212P)^2^+11.4374P] where P=(Fo^2^+2Fc^2^)/3'
_refine_ls_weighting_scheme calc
_refine_ls_wR_factor_gt 0.1404
_refine_ls_wR_factor_ref 0.1592
_reflns_Friedel_coverage 0.000
_reflns_number_gt 9685
_reflns_number_total 13939
_reflns_threshold_expression 'I > 2\s(I)'
_cod_data_source_file d3sc00813d2.cif
_cod_data_source_block 5-sg41
_cod_depositor_comments 'Adding full bibliography for 1569163--1569167.cif.'
_cod_database_code 1569164
_shelx_shelxl_version_number 2018/3
_shelx_space_group_comment
;
The symmetry employed for this shelxl refinement is uniquely defined
by the following loop, which should always be used as a source of
symmetry information in preference to the above space-group names.
They are only intended as comments.
;
_shelx_estimated_absorpt_t_min 0.775
_shelx_estimated_absorpt_t_max 0.919

loop_
_space_group_symop_operation_xyz
'x, y, z'
'-x, -y, -z'

loop_
_atom_site_label
_atom_site_type_symbol
_atom_site_fract_x
_atom_site_fract_y
_atom_site_fract_z
_atom_site_U_iso_or_equiv
_atom_site_adp_type
_atom_site_occupancy
_atom_site_site_symmetry_order
_atom_site_calc_flag
_atom_site_refinement_flags_posn
_atom_site_refinement_flags_adp
_atom_site_refinement_flags_occupancy
_atom_site_disorder_assembly
_atom_site_disorder_group
Zn1 Zn 0.75069(4) 0.24513(4) 0.75574(4) 0.02886(12) Uani 1 1 d . . . . .
F1 F 0.7750(3) 0.5056(2) 0.7537(2) 0.0282(8) Uani 0.648(2) 1 d D . P A 1
F2 F 0.9360(5) 0.5362(5) 0.7780(4) 0.0428(15) Uani 0.648(2) 1 d D . P A 1
F3 F 1.0872(3) 0.3934(3) 0.8741(3) 0.0463(11) Uani 0.648(2) 1 d D . P A 1
F4 F 1.0708(5) 0.2194(5) 0.9490(4) 0.0432(14) Uani 0.648(2) 1 d D . P A 1
F5 F 0.9046(3) 0.1887(3) 0.9306(3) 0.0306(10) Uani 0.648(2) 1 d D . P A 1
F6 F 0.5793(4) 0.3467(3) 0.5869(3) 0.0345(11) Uani 0.648(2) 1 d D . P A 1
F7 F 0.4517(6) 0.2983(7) 0.5235(5) 0.060(2) Uani 0.648(2) 1 d D . P A 1
F8 F 0.3356(3) 0.2076(4) 0.6342(4) 0.0645(15) Uani 0.648(2) 1 d D . P A 1
F9 F 0.3549(6) 0.1639(8) 0.8043(12) 0.053(2) Uani 0.648(2) 1 d D . P A 1
F10 F 0.4868(3) 0.2078(3) 0.8738(3) 0.0321(8) Uani 0.648(2) 1 d D . P A 1
O1 O 0.6391(3) 0.4528(3) 0.8730(3) 0.0229(8) Uani 0.648(2) 1 d D . P A 1
O2 O 0.4906(7) 0.3937(9) 0.8438(14) 0.026(2) Uani 0.648(2) 1 d D . P A 1
N1 N 0.7509(3) 0.3259(3) 0.8297(3) 0.0186(9) Uani 0.648(2) 1 d D . P A 1
N2 N 0.6052(3) 0.3068(3) 0.7625(3) 0.0167(9) Uani 0.648(2) 1 d D . P A 1
C1 C 0.6594(4) 0.3848(4) 0.8441(4) 0.0175(10) Uani 0.648(2) 1 d D . P A 1
C2 C 0.5740(5) 0.3625(5) 0.8145(7) 0.020(2) Uani 0.648(2) 1 d D . P A 1
C3 C 0.8317(4) 0.3469(4) 0.8449(4) 0.0198(11) Uani 0.648(2) 1 d D . P A 1
C4 C 0.8429(5) 0.4337(5) 0.8087(5) 0.0236(14) Uani 0.648(2) 1 d D . P A 1
C5 C 0.9269(4) 0.4517(4) 0.8165(4) 0.0263(12) Uani 0.648(2) 1 d D . P A 1
C6 C 1.0039(4) 0.3783(5) 0.8652(4) 0.0314(13) Uani 0.648(2) 1 d D . P A 1
C7 C 0.9957(4) 0.2908(5) 0.9018(4) 0.0303(13) Uani 0.648(2) 1 d D . P A 1
C8 C 0.9115(4) 0.2755(4) 0.8928(4) 0.0236(11) Uani 0.648(2) 1 d D . P A 1
C9 C 0.5343(4) 0.2822(4) 0.7330(3) 0.0194(10) Uani 0.648(2) 1 d D . P A 1
C10 C 0.5260(4) 0.3008(4) 0.6433(4) 0.0248(11) Uani 0.648(2) 1 d D . P A 1
C11 C 0.4588(5) 0.2759(5) 0.6100(4) 0.0356(14) Uani 0.648(2) 1 d D . P A 1
C12 C 0.4005(5) 0.2324(5) 0.6657(5) 0.0404(15) Uani 0.648(2) 1 d D . P A 1
C13 C 0.4083(5) 0.2112(5) 0.7546(5) 0.0356(14) Uani 0.648(2) 1 d D . P A 1
C14 C 0.4773(6) 0.2343(5) 0.7881(6) 0.0258(16) Uani 0.648(2) 1 d D . P A 1
F1B F 0.7576(9) 0.4711(10) 0.5628(7) 0.086(3) Uani 0.352(2) 1 d D . P A 2
F2B F 0.8898(13) 0.5530(11) 0.5056(8) 0.116(5) Uani 0.352(2) 1 d D . P A 2
F3B F 1.0029(10) 0.5656(11) 0.6246(11) 0.126(6) Uani 0.352(2) 1 d D . P A 2
F4B F 0.9649(14) 0.5048(15) 0.7955(12) 0.113(8) Uani 0.352(2) 1 d D . P A 2
F5B F 0.8372(10) 0.4110(11) 0.8554(7) 0.093(4) Uani 0.352(2) 1 d D . P A 2
F6B F 0.4396(6) 0.2984(7) 0.7645(6) 0.062(2) Uani 0.352(2) 1 d D . P A 2
F7B F 0.3605(14) 0.161(2) 0.820(3) 0.077(7) Uani 0.352(2) 1 d D . P A 2
F8B F 0.4745(11) -0.0191(10) 0.9033(8) 0.106(5) Uani 0.352(2) 1 d D . P A 2
F9B F 0.6525(12) -0.0513(8) 0.9562(9) 0.099(4) Uani 0.352(2) 1 d D . P A 2
F10B F 0.7295(7) 0.0890(8) 0.9200(8) 0.068(3) Uani 0.352(2) 1 d D . P A 2
O1B O 0.6209(9) 0.4988(8) 0.8088(10) 0.074(4) Uani 0.352(2) 1 d D . P A 2
O2B O 0.5019(13) 0.387(2) 0.860(3) 0.039(8) Uani 0.352(2) 1 d D . P A 2
N1B N 0.7225(8) 0.3911(8) 0.7390(8) 0.054(3) Uani 0.352(2) 1 d D . P A 2
N2B N 0.6285(9) 0.2709(7) 0.8170(9) 0.052(3) Uani 0.352(2) 1 d D . P A 2
C1B C 0.6474(9) 0.4221(9) 0.7935(11) 0.052(4) Uani 0.352(2) 1 d D . P A 2
C2B C 0.5851(10) 0.3545(11) 0.8311(17) 0.020(2) Uani 0.352(2) 1 d D . P A 2
C3B C 0.7877(9) 0.4418(10) 0.7115(7) 0.062(3) Uani 0.352(2) 1 d D . P A 2
C4B C 0.8080(11) 0.4757(11) 0.6245(8) 0.067(4) Uani 0.352(2) 1 d D . P A 2
C5B C 0.8754(13) 0.5214(17) 0.5909(9) 0.089(5) Uani 0.352(2) 1 d D . P A 2
C6B C 0.9285(12) 0.5308(13) 0.6509(9) 0.091(5) Uani 0.352(2) 1 d D . P A 2
C7B C 0.9109(11) 0.4978(12) 0.7376(9) 0.084(4) Uani 0.352(2) 1 d D . P A 2
C8B C 0.8458(17) 0.4503(19) 0.7689(9) 0.080(6) Uani 0.352(2) 1 d D . P A 2
C9B C 0.5851(7) 0.2000(7) 0.8452(7) 0.044(3) Uani 0.352(2) 1 d D . P A 2
C10B C 0.4916(10) 0.2158(9) 0.8174(14) 0.054(4) Uani 0.352(2) 1 d D . P A 2
C11B C 0.4538(9) 0.1416(9) 0.8394(10) 0.066(4) Uani 0.352(2) 1 d D . P A 2
C12B C 0.5098(10) 0.0535(9) 0.8850(10) 0.071(4) Uani 0.352(2) 1 d D . P A 2
C13B C 0.6020(10) 0.0351(9) 0.9133(10) 0.066(4) Uani 0.352(2) 1 d D . P A 2
C14B C 0.6398(9) 0.1098(8) 0.8930(9) 0.054(3) Uani 0.352(2) 1 d D . P A 2
F11 F 0.7712(3) 0.4101(3) 0.5822(2) 0.0301(8) Uani 0.650(2) 1 d D . P A 3
F12 F 0.8422(4) 0.5526(3) 0.5418(3) 0.0450(12) Uani 0.650(2) 1 d D . P A 3
F13 F 1.0264(4) 0.5204(3) 0.5958(3) 0.0460(12) Uani 0.650(2) 1 d D . P A 3
F14 F 1.1350(10) 0.3435(11) 0.6897(5) 0.049(3) Uani 0.650(2) 1 d D . P A 3
F15 F 1.0616(3) 0.2020(3) 0.7350(2) 0.0288(8) Uani 0.650(2) 1 d D . P A 3
F16 F 0.6655(3) 0.0854(3) 0.6469(3) 0.0402(11) Uani 0.650(2) 1 d D . P A 3
F17 F 0.5309(6) -0.0006(5) 0.7026(7) 0.073(3) Uani 0.650(2) 1 d D . P A 3
F18 F 0.5013(3) -0.0710(3) 0.8805(4) 0.0681(18) Uani 0.650(2) 1 d D . P A 3
F19 F 0.6074(4) -0.0499(3) 0.9953(3) 0.0537(13) Uani 0.650(2) 1 d D . P A 3
F20 F 0.7439(3) 0.0334(3) 0.9368(3) 0.0405(11) Uani 0.650(2) 1 d D . P A 3
O11 O 0.9947(5) 0.1177(7) 0.6340(5) 0.0232(18) Uani 0.650(2) 1 d D . P A 3
O12 O 0.8801(3) 0.0018(3) 0.6891(3) 0.0246(9) Uani 0.650(2) 1 d D . P A 3
N11 N 0.8688(3) 0.2318(3) 0.6828(3) 0.0151(8) Uani 0.650(2) 1 d D . P A 3
N12 N 0.7788(3) 0.1088(3) 0.7605(3) 0.0186(9) Uani 0.650(2) 1 d D . P A 3
C21 C 0.9153(6) 0.1451(10) 0.6707(11) 0.019(2) Uani 0.650(2) 1 d D . P A 3
C22 C 0.8559(4) 0.0760(4) 0.7096(4) 0.0195(11) Uani 0.650(2) 1 d D . P A 3
C23 C 0.9154(4) 0.2988(3) 0.6560(3) 0.0180(10) Uani 0.650(2) 1 d D . P A 3
C24 C 0.8634(4) 0.3915(4) 0.6077(4) 0.0216(11) Uani 0.650(2) 1 d D . P A 3
C25 C 0.8990(5) 0.4641(4) 0.5882(4) 0.0306(14) Uani 0.650(2) 1 d D . P A 3
C26 C 0.9911(5) 0.4490(4) 0.6141(4) 0.0296(13) Uani 0.650(2) 1 d D . P A 3
C27 C 1.0457(4) 0.3589(4) 0.6615(4) 0.0287(12) Uani 0.650(2) 1 d D . P A 3
C28 C 1.0081(5) 0.2872(5) 0.6812(5) 0.0231(14) Uani 0.650(2) 1 d D . P A 3
C29 C 0.7131(4) 0.0583(3) 0.7893(4) 0.0213(11) Uani 0.650(2) 1 d D . P A 3
C30 C 0.6571(5) 0.0473(5) 0.7328(5) 0.0275(16) Uani 0.650(2) 1 d D . P A 3
C31 C 0.5843(5) 0.0045(5) 0.7627(5) 0.0426(15) Uani 0.650(2) 1 d D . P A 3
C32 C 0.5691(5) -0.0283(5) 0.8519(6) 0.0450(16) Uani 0.650(2) 1 d D . P A 3
C33 C 0.6221(6) -0.0176(5) 0.9079(5) 0.0394(17) Uani 0.650(2) 1 d D . P A 3
C34 C 0.6944(4) 0.0232(4) 0.8782(4) 0.0287(12) Uani 0.650(2) 1 d D . P A 3
F11B F 1.0133(8) 0.2906(7) 0.6274(6) 0.060(2) Uani 0.350(2) 1 d D . P A 4
F12B F 1.143(2) 0.337(2) 0.6899(13) 0.070(7) Uani 0.350(2) 1 d D . P A 4
F13B F 1.1655(9) 0.2903(10) 0.8667(9) 0.101(4) Uani 0.350(2) 1 d D . P A 4
F14B F 1.0553(13) 0.1923(12) 0.9791(8) 0.074(4) Uani 0.350(2) 1 d D . P A 4
F15B F 0.9211(10) 0.1505(10) 0.9147(7) 0.067(4) Uani 0.350(2) 1 d D . P A 4
F16B F 0.5953(9) 0.3121(7) 0.5710(8) 0.062(3) Uani 0.350(2) 1 d D . P A 4
F17B F 0.4298(10) 0.2836(12) 0.5499(11) 0.063(4) Uani 0.350(2) 1 d D . P A 4
F18B F 0.4141(7) 0.1066(9) 0.6248(7) 0.079(3) Uani 0.350(2) 1 d D . P A 4
F19B F 0.5597(11) -0.0337(9) 0.7212(9) 0.066(4) Uani 0.350(2) 1 d D . P A 4
F20B F 0.7257(7) -0.0075(7) 0.7479(5) 0.060(2) Uani 0.350(2) 1 d D . P A 4
O11B O 1.0091(8) 0.1063(14) 0.6571(9) 0.023(3) Uani 0.350(2) 1 d D . P A 4
O12B O 0.8665(8) 0.0427(8) 0.6286(8) 0.056(3) Uani 0.350(2) 1 d D . P A 4
N11B N 0.8920(8) 0.1942(9) 0.7389(8) 0.048(3) Uani 0.350(2) 1 d D . P A 4
N12B N 0.7531(6) 0.1712(7) 0.6689(7) 0.042(2) Uani 0.350(2) 1 d D . P A 4
C21B C 0.9261(10) 0.1359(19) 0.687(2) 0.025(5) Uani 0.350(2) 1 d D . P A 4
C22B C 0.8427(7) 0.1085(10) 0.6614(11) 0.047(4) Uani 0.350(2) 1 d D . P A 4
C23B C 0.9645(8) 0.2147(9) 0.7700(6) 0.041(3) Uani 0.350(2) 1 d D . P A 4
C24B C 1.0273(12) 0.2591(14) 0.7150(7) 0.042(4) Uani 0.350(2) 1 d D . P A 4
C25B C 1.0916(10) 0.2856(11) 0.7473(8) 0.057(3) Uani 0.350(2) 1 d D . P A 4
C26B C 1.1010(10) 0.2657(11) 0.8356(8) 0.063(4) Uani 0.350(2) 1 d D . P A 4
C27B C 1.0455(10) 0.2165(11) 0.8919(8) 0.060(4) Uani 0.350(2) 1 d D . P A 4
C28B C 0.9798(9) 0.1935(10) 0.8586(7) 0.047(3) Uani 0.350(2) 1 d D . P A 4
C29B C 0.6698(7) 0.1531(7) 0.6559(7) 0.044(3) Uani 0.350(2) 1 d D . P A 4
C30B C 0.5916(7) 0.2247(8) 0.6078(8) 0.049(3) Uani 0.350(2) 1 d D . P A 4
C31B C 0.5047(8) 0.2100(9) 0.5950(9) 0.056(3) Uani 0.350(2) 1 d D . P A 4
C32B C 0.4982(8) 0.1204(9) 0.6334(9) 0.061(3) Uani 0.350(2) 1 d D . P A 4
C33B C 0.5731(8) 0.0504(9) 0.6806(9) 0.056(3) Uani 0.350(2) 1 d D . P A 4
C34B C 0.6581(9) 0.0646(9) 0.6944(11) 0.049(4) Uani 0.350(2) 1 d D . P A 4
P1 P 0.25088(7) 0.56249(7) 0.86118(7) 0.0243(2) Uani 1 1 d . . . . .
C41 C 0.2933(3) 0.5445(3) 0.7564(3) 0.0274(8) Uani 1 1 d . . . . .
C42 C 0.2402(3) 0.5113(3) 0.7160(3) 0.0323(9) Uani 1 1 d . . . . .
H42 H 0.180741 0.502459 0.741960 0.039 Uiso 1 1 calc R U . . .
C43 C 0.2747(4) 0.4910(3) 0.6370(3) 0.0370(10) Uani 1 1 d . . . . .
H43 H 0.239522 0.467141 0.609586 0.044 Uiso 1 1 calc R U . . .
C44 C 0.3600(4) 0.5059(3) 0.5990(3) 0.0390(10) Uani 1 1 d . . . . .
H44 H 0.383563 0.491837 0.545376 0.047 Uiso 1 1 calc R U . . .
C45 C 0.4114(3) 0.5407(3) 0.6379(3) 0.0377(10) Uani 1 1 d . . . . .
H45 H 0.469485 0.551752 0.610500 0.045 Uiso 1 1 calc R U . . .
C46 C 0.3788(3) 0.5599(3) 0.7171(3) 0.0314(9) Uani 1 1 d . . . . .
H46 H 0.414711 0.583391 0.744278 0.038 Uiso 1 1 calc R U . . .
C47 C 0.3104(3) 0.6271(3) 0.8955(2) 0.0251(8) Uani 1 1 d . . . . .
C48 C 0.4126(3) 0.5874(3) 0.9070(3) 0.0287(8) Uani 1 1 d . . . . .
H48 H 0.449599 0.529723 0.893836 0.034 Uiso 1 1 calc R U . . .
C49 C 0.4583(3) 0.6345(3) 0.9382(3) 0.0333(9) Uani 1 1 d . . . . .
H49 H 0.527464 0.608260 0.946762 0.040 Uiso 1 1 calc R U . . .
C50 C 0.4058(4) 0.7184(3) 0.9569(3) 0.0381(10) Uani 1 1 d . . . . .
H50 H 0.438876 0.749722 0.977431 0.046 Uiso 1 1 calc R U . . .
C51 C 0.3038(3) 0.7578(3) 0.9459(3) 0.0327(9) Uani 1 1 d . . . . .
H51 H 0.267523 0.815419 0.959563 0.039 Uiso 1 1 calc R U . . .
C52 C 0.2559(3) 0.7123(3) 0.9148(3) 0.0303(8) Uani 1 1 d . . . . .
H52 H 0.186744 0.738698 0.906707 0.036 Uiso 1 1 calc R U . . .
C53 C 0.1209(3) 0.6281(3) 0.8539(2) 0.0241(7) Uani 1 1 d . . . . .
C54 C 0.0882(3) 0.7097(3) 0.7849(3) 0.0342(9) Uani 1 1 d . . . . .
H54 H 0.132560 0.726773 0.739805 0.041 Uiso 1 1 calc R U . . .
C55 C -0.0111(3) 0.7666(3) 0.7828(3) 0.0366(10) Uani 1 1 d . . . . .
H55 H -0.034236 0.822982 0.736084 0.044 Uiso 1 1 calc R U . . .
C56 C -0.0756(3) 0.7416(3) 0.8474(3) 0.0344(9) Uani 1 1 d . . . . .
H56 H -0.142615 0.781511 0.845887 0.041 Uiso 1 1 calc R U . . .
C57 C -0.0434(3) 0.6585(3) 0.9149(3) 0.0351(9) Uani 1 1 d . . . . .
H57 H -0.088711 0.640298 0.958325 0.042 Uiso 1 1 calc R U . . .
C58 C 0.0555(3) 0.6019(3) 0.9190(3) 0.0315(9) Uani 1 1 d . . . . .
H58 H 0.078299 0.545678 0.965945 0.038 Uiso 1 1 calc R U . . .
C59 C 0.2733(3) 0.4512(3) 0.9445(3) 0.0266(8) Uani 1 1 d . . . . .
C60 C 0.2941(3) 0.3662(3) 0.9257(3) 0.0321(9) Uani 1 1 d . . . . .
H60 H 0.296181 0.365616 0.866767 0.039 Uiso 1 1 calc R U . . .
C61 C 0.3118(4) 0.2825(3) 0.9921(3) 0.0422(11) Uani 1 1 d . . . . .
H61 H 0.326274 0.224311 0.979080 0.051 Uiso 1 1 calc R U . . .
C62 C 0.3084(3) 0.2838(3) 1.0781(3) 0.0429(11) Uani 1 1 d . . . . .
H62 H 0.321062 0.225953 1.123775 0.051 Uiso 1 1 calc R U . . .
C63 C 0.2870(3) 0.3678(3) 1.0982(3) 0.0375(10) Uani 1 1 d . . . . .
H63 H 0.283784 0.368059 1.157347 0.045 Uiso 1 1 calc R U . . .
C64 C 0.2702(3) 0.4517(3) 1.0315(3) 0.0320(9) Uani 1 1 d . . . . .
H64 H 0.256627 0.509660 1.044706 0.038 Uiso 1 1 calc R U . . .
P2 P 0.25038(7) -0.05537(7) 0.63326(6) 0.0247(2) Uani 1 1 d . . . . .
C71 C 0.3808(3) -0.1188(3) 0.6392(3) 0.0307(9) Uani 1 1 d . . . . .
C72 C 0.4455(3) -0.0971(3) 0.5728(3) 0.0351(9) Uani 1 1 d . . . . .
H72 H 0.422638 -0.043094 0.523897 0.042 Uiso 1 1 calc R U . . .
C73 C 0.5440(3) -0.1540(3) 0.5773(4) 0.0438(11) Uani 1 1 d . . . . .
H73 H 0.588570 -0.138073 0.531883 0.053 Uiso 1 1 calc R U . . .
C74 C 0.5775(3) -0.2333(4) 0.6470(3) 0.0468(12) Uani 1 1 d . . . . .
H74 H 0.645011 -0.272064 0.649025 0.056 Uiso 1 1 calc R U . . .
C75 C 0.5141(4) -0.2574(4) 0.7143(3) 0.0506(13) Uani 1 1 d . . . . .
H75 H 0.537415 -0.312798 0.761960 0.061 Uiso 1 1 calc R U . . .
C76 C 0.4165(3) -0.1997(4) 0.7111(3) 0.0414(11) Uani 1 1 d . . . . .
H76 H 0.372807 -0.214613 0.757877 0.050 Uiso 1 1 calc R U . . .
C77 C 0.2246(3) 0.0560(3) 0.5490(3) 0.0261(8) Uani 1 1 d . . . . .
C78 C 0.2011(3) 0.1416(3) 0.5685(3) 0.0327(9) Uani 1 1 d . . . . .
H78 H 0.199983 0.142607 0.627172 0.039 Uiso 1 1 calc R U . . .
C79 C 0.1793(4) 0.2256(3) 0.5002(3) 0.0425(11) Uani 1 1 d . . . . .
H79 H 0.163407 0.284272 0.512792 0.051 Uiso 1 1 calc R U . . .
C80 C 0.1803(3) 0.2251(3) 0.4154(3) 0.0404(11) Uani 1 1 d . . . . .
H80 H 0.165245 0.283038 0.369692 0.049 Uiso 1 1 calc R U . . .
C81 C 0.2034(3) 0.1403(3) 0.3963(3) 0.0392(10) Uani 1 1 d . . . . .
H81 H 0.204176 0.139986 0.337412 0.047 Uiso 1 1 calc R U . . .
C82 C 0.2254(3) 0.0553(3) 0.4630(3) 0.0333(9) Uani 1 1 d . . . . .
H82 H 0.240896 -0.002951 0.449771 0.040 Uiso 1 1 calc R U . . .
C83 C 0.2075(3) -0.0381(3) 0.7382(3) 0.0271(8) Uani 1 1 d . . . . .
C84 C 0.1211(3) -0.0524(3) 0.7764(3) 0.0326(9) Uani 1 1 d . . . . .
H84 H 0.085115 -0.075529 0.748911 0.039 Uiso 1 1 calc R U . . .
C85 C 0.0880(3) -0.0327(3) 0.8548(3) 0.0390(10) Uani 1 1 d . . . . .
H85 H 0.029265 -0.042748 0.881540 0.047 Uiso 1 1 calc R U . . .
C86 C 0.1400(4) 0.0017(3) 0.8948(3) 0.0392(10) Uani 1 1 d . . . . .
H86 H 0.116377 0.015779 0.948386 0.047 Uiso 1 1 calc R U . . .
C87 C 0.2262(3) 0.0157(3) 0.8569(3) 0.0363(10) Uani 1 1 d . . . . .
H87 H 0.261755 0.039016 0.884589 0.044 Uiso 1 1 calc R U . . .
C88 C 0.2602(3) -0.0040(3) 0.7792(3) 0.0333(9) Uani 1 1 d . . . . .
H88 H 0.319406 0.005369 0.753315 0.040 Uiso 1 1 calc R U . . .
C89 C 0.1929(3) -0.1231(3) 0.6018(2) 0.0258(8) Uani 1 1 d . . . . .
C90 C 0.2495(3) -0.2060(3) 0.5799(3) 0.0300(8) Uani 1 1 d . . . . .
H90 H 0.318918 -0.230101 0.586386 0.036 Uiso 1 1 calc R U . . .
C91 C 0.2035(4) -0.2527(3) 0.5487(3) 0.0368(10) Uani 1 1 d . . . . .
H91 H 0.241758 -0.308707 0.533009 0.044 Uiso 1 1 calc R U . . .
C92 C 0.1031(3) -0.2187(3) 0.5403(3) 0.0309(9) Uani 1 1 d . . . . .
H92 H 0.072013 -0.252517 0.520882 0.037 Uiso 1 1 calc R U . . .
C93 C 0.0465(3) -0.1351(3) 0.5602(3) 0.0294(8) Uani 1 1 d . . . . .
H93 H -0.022859 -0.111389 0.553339 0.035 Uiso 1 1 calc R U . . .
C94 C 0.0910(3) -0.0865(3) 0.5897(2) 0.0245(8) Uani 1 1 d . . . . .
H94 H 0.052653 -0.028496 0.601730 0.029 Uiso 1 1 calc R U . . .

loop_
_atom_site_aniso_label
_atom_site_aniso_U_11
_atom_site_aniso_U_22
_atom_site_aniso_U_33
_atom_site_aniso_U_23
_atom_site_aniso_U_13
_atom_site_aniso_U_12
Zn1 0.0221(2) 0.0284(2) 0.0428(3) -0.02120(19) 0.00126(17) -0.00768(17)
F1 0.0278(18) 0.0198(16) 0.0339(19) -0.0030(14) -0.0045(15) -0.0071(15)
F2 0.057(4) 0.044(3) 0.041(3) -0.010(2) 0.004(2) -0.037(3)
F3 0.029(2) 0.081(3) 0.048(2) -0.022(2) 0.0000(17) -0.038(2)
F4 0.028(2) 0.051(3) 0.047(3) -0.009(2) -0.017(2) -0.008(2)
F5 0.031(2) 0.026(2) 0.034(3) -0.0036(17) -0.0084(18) -0.0095(17)
F6 0.044(3) 0.038(3) 0.027(2) -0.0117(19) 0.0026(18) -0.020(2)
F7 0.075(5) 0.081(4) 0.041(4) -0.026(3) -0.018(4) -0.034(4)
F8 0.043(3) 0.077(3) 0.103(4) -0.050(3) -0.017(3) -0.029(2)
F9 0.043(4) 0.060(5) 0.072(6) -0.026(4) 0.013(3) -0.035(3)
F10 0.038(2) 0.0264(18) 0.029(2) -0.0060(16) 0.0071(17) -0.0130(16)
O1 0.022(2) 0.0198(19) 0.032(2) -0.0133(17) 0.0004(17) -0.0081(16)
O2 0.023(3) 0.026(3) 0.032(6) -0.015(3) -0.001(3) -0.007(3)
N1 0.016(2) 0.020(2) 0.025(2) -0.0119(18) -0.0014(17) -0.0072(17)
N2 0.014(2) 0.018(2) 0.020(2) -0.0056(18) -0.0014(17) -0.0068(17)
C1 0.019(2) 0.015(2) 0.016(2) -0.0011(19) 0.000(2) -0.0071(19)
C2 0.017(2) 0.026(2) 0.013(5) -0.006(3) -0.010(3) -0.001(2)
C3 0.020(2) 0.021(2) 0.023(3) -0.008(2) -0.002(2) -0.010(2)
C4 0.021(3) 0.022(3) 0.033(4) -0.012(3) -0.004(3) -0.008(2)
C5 0.029(3) 0.035(3) 0.028(3) -0.015(2) 0.004(2) -0.023(2)
C6 0.024(3) 0.050(3) 0.034(3) -0.019(3) -0.001(2) -0.024(3)
C7 0.024(3) 0.043(3) 0.030(3) -0.015(3) -0.007(2) -0.011(2)
C8 0.022(3) 0.025(3) 0.026(3) -0.006(2) -0.006(2) -0.009(2)
C9 0.017(2) 0.015(2) 0.029(3) -0.012(2) -0.004(2) -0.0026(19)
C10 0.021(3) 0.026(3) 0.032(3) -0.013(2) -0.004(2) -0.008(2)
C11 0.040(4) 0.038(4) 0.037(3) -0.019(3) -0.016(3) -0.011(3)
C12 0.030(3) 0.042(4) 0.066(4) -0.030(3) -0.012(3) -0.016(3)
C13 0.024(3) 0.032(3) 0.061(4) -0.022(3) 0.006(3) -0.017(3)
C14 0.025(3) 0.015(3) 0.039(4) -0.010(3) -0.002(3) -0.005(2)
F1B 0.090(9) 0.090(9) 0.089(8) -0.032(8) 0.014(6) -0.046(8)
F2B 0.129(14) 0.079(9) 0.139(10) -0.010(9) 0.021(9) -0.059(10)
F3B 0.083(9) 0.100(11) 0.217(18) -0.061(12) 0.023(10) -0.052(9)
F4B 0.072(12) 0.138(19) 0.179(15) -0.102(14) 0.005(10) -0.047(13)
F5B 0.080(9) 0.107(12) 0.105(9) -0.065(9) -0.012(8) -0.014(7)
F6B 0.049(5) 0.097(7) 0.060(6) -0.046(5) 0.012(4) -0.032(5)
F7B 0.091(10) 0.104(14) 0.075(14) -0.033(9) 0.018(8) -0.077(10)
F8B 0.168(14) 0.140(11) 0.068(7) -0.050(8) 0.046(8) -0.118(11)
F9B 0.163(13) 0.060(7) 0.074(9) -0.031(6) 0.031(8) -0.040(8)
F10B 0.067(6) 0.077(8) 0.059(7) -0.012(6) -0.012(5) -0.026(6)
O1B 0.067(8) 0.056(7) 0.113(12) -0.056(8) 0.031(8) -0.022(6)
O2B 0.021(6) 0.056(11) 0.036(14) -0.021(8) 0.004(8) -0.003(5)
N1B 0.042(6) 0.066(8) 0.071(8) -0.047(7) 0.011(5) -0.017(5)
N2B 0.046(7) 0.058(6) 0.071(9) -0.046(7) 0.019(7) -0.022(5)
C1B 0.035(7) 0.050(7) 0.081(11) -0.044(8) 0.010(6) -0.011(6)
C2B 0.017(2) 0.026(2) 0.013(5) -0.006(3) -0.010(3) -0.001(2)
C3B 0.046(8) 0.061(9) 0.095(7) -0.051(8) 0.009(6) -0.016(7)
C4B 0.059(9) 0.046(8) 0.101(8) -0.038(8) 0.016(7) -0.015(7)
C5B 0.045(10) 0.083(15) 0.138(11) -0.043(12) 0.024(10) -0.018(10)
C6B 0.059(10) 0.069(11) 0.160(11) -0.065(11) 0.027(9) -0.024(8)
C7B 0.050(9) 0.081(11) 0.151(11) -0.090(10) 0.017(8) -0.016(8)
C8B 0.079(13) 0.080(16) 0.114(10) -0.070(12) 0.004(10) -0.031(11)
C9B 0.043(5) 0.058(6) 0.038(6) -0.031(5) 0.031(4) -0.021(5)
C10B 0.039(7) 0.079(9) 0.058(12) -0.045(7) 0.027(6) -0.025(7)
C11B 0.069(8) 0.099(8) 0.059(10) -0.049(7) 0.027(7) -0.050(7)
C12B 0.099(9) 0.100(9) 0.044(8) -0.038(7) 0.031(7) -0.064(7)
C13B 0.090(9) 0.078(8) 0.038(8) -0.019(7) 0.024(7) -0.045(7)
C14B 0.055(7) 0.066(6) 0.043(8) -0.030(6) 0.008(5) -0.014(5)
F11 0.0350(19) 0.0151(16) 0.035(2) -0.0007(15) -0.0137(15) -0.0037(15)
F12 0.066(3) 0.0136(19) 0.045(3) 0.0088(18) -0.010(2) -0.014(2)
F13 0.070(3) 0.036(2) 0.049(3) -0.014(2) 0.016(2) -0.043(2)
F14 0.042(5) 0.069(7) 0.054(4) -0.024(4) -0.001(4) -0.034(5)
F15 0.0258(19) 0.0189(18) 0.034(2) -0.0034(15) -0.0121(15) 0.0013(15)
F16 0.033(2) 0.050(3) 0.044(3) -0.029(2) -0.008(2) -0.0052(19)
F17 0.048(3) 0.069(4) 0.130(7) -0.059(4) -0.025(4) -0.018(3)
F18 0.040(2) 0.036(2) 0.138(5) -0.027(3) 0.022(3) -0.030(2)
F19 0.053(3) 0.038(2) 0.050(3) 0.006(2) 0.022(2) -0.015(2)
F20 0.045(2) 0.047(3) 0.025(2) 0.005(2) -0.0029(17) -0.022(2)
O11 0.026(3) 0.023(3) 0.018(4) -0.005(3) -0.006(2) -0.004(2)
O12 0.025(2) 0.0163(19) 0.034(2) -0.0108(17) -0.0020(18) -0.0050(16)
N11 0.017(2) 0.0121(19) 0.012(2) 0.0007(16) -0.0002(17) -0.0045(16)
N12 0.022(2) 0.013(2) 0.021(2) -0.0027(17) 0.0007(17) -0.0089(17)
C21 0.027(3) 0.016(4) 0.012(5) -0.001(4) -0.008(3) -0.006(3)
C22 0.023(3) 0.014(2) 0.019(3) 0.000(2) -0.007(2) -0.005(2)
C23 0.021(2) 0.013(2) 0.019(2) -0.0021(19) -0.0071(19) -0.0047(19)
C24 0.030(3) 0.012(2) 0.022(3) 0.0003(19) -0.004(2) -0.010(2)
C25 0.050(4) 0.009(2) 0.030(3) 0.000(2) -0.004(3) -0.011(2)
C26 0.044(3) 0.024(3) 0.031(3) -0.008(2) 0.011(2) -0.027(2)
C27 0.029(3) 0.037(3) 0.029(3) -0.013(2) 0.008(2) -0.021(2)
C28 0.026(3) 0.020(3) 0.022(3) -0.004(3) -0.001(3) -0.008(3)
C29 0.019(2) 0.010(2) 0.033(3) -0.005(2) -0.001(2) -0.0043(19)
C30 0.018(3) 0.021(3) 0.044(4) -0.012(3) -0.003(3) -0.003(2)
C31 0.027(3) 0.031(3) 0.082(4) -0.030(3) -0.009(3) -0.010(3)
C32 0.032(3) 0.022(3) 0.083(4) -0.014(3) 0.010(3) -0.015(3)
C33 0.041(4) 0.019(3) 0.049(4) 0.008(3) 0.008(3) -0.017(3)
C34 0.029(3) 0.018(3) 0.034(3) 0.001(2) 0.003(2) -0.011(2)
F11B 0.075(7) 0.048(5) 0.059(5) -0.014(5) 0.009(5) -0.029(5)
F12B 0.037(9) 0.063(13) 0.128(14) -0.043(10) 0.025(9) -0.033(8)
F13B 0.100(9) 0.108(10) 0.137(11) -0.057(9) -0.024(8) -0.059(8)
F14B 0.083(10) 0.078(11) 0.074(7) -0.039(8) -0.019(7) -0.020(7)
F15B 0.079(8) 0.102(11) 0.040(5) -0.033(6) 0.016(5) -0.048(8)
F16B 0.044(6) 0.068(6) 0.077(8) -0.037(6) 0.014(5) -0.015(5)
F17B 0.037(5) 0.096(10) 0.069(11) -0.048(7) 0.000(6) -0.018(6)
F18B 0.080(7) 0.121(9) 0.074(7) -0.059(7) 0.015(5) -0.058(7)
F19B 0.091(11) 0.108(10) 0.043(6) -0.030(6) 0.021(7) -0.084(9)
F20B 0.075(6) 0.077(6) 0.047(5) -0.029(4) 0.012(4) -0.043(5)
O11B 0.021(4) 0.024(6) 0.018(8) -0.005(6) -0.003(5) -0.001(4)
O12B 0.056(6) 0.072(7) 0.063(7) -0.051(6) 0.025(6) -0.032(6)
N11B 0.063(7) 0.055(7) 0.046(7) -0.036(6) 0.016(5) -0.034(6)
N12B 0.040(5) 0.052(6) 0.042(6) -0.025(5) 0.008(4) -0.016(4)
C21B 0.027(5) 0.015(7) 0.023(13) -0.001(8) 0.001(7) -0.001(5)
C22B 0.041(5) 0.060(8) 0.058(10) -0.044(8) 0.017(6) -0.022(5)
C23B 0.039(6) 0.046(7) 0.045(5) -0.019(5) 0.010(5) -0.019(6)
C24B 0.032(8) 0.049(11) 0.053(7) -0.027(8) 0.022(6) -0.022(8)
C25B 0.047(8) 0.049(8) 0.086(7) -0.026(7) 0.003(6) -0.024(7)
C26B 0.048(8) 0.063(10) 0.092(7) -0.041(8) -0.006(6) -0.017(7)
C27B 0.055(8) 0.066(10) 0.072(7) -0.041(7) -0.003(6) -0.016(7)
C28B 0.048(7) 0.051(8) 0.045(5) -0.027(6) 0.008(5) -0.013(6)
C29B 0.035(5) 0.067(6) 0.045(7) -0.045(5) 0.019(4) -0.018(5)
C30B 0.039(5) 0.070(6) 0.050(8) -0.043(6) 0.019(5) -0.018(5)
C31B 0.034(6) 0.087(8) 0.051(9) -0.035(7) 0.010(5) -0.017(6)
C32B 0.056(7) 0.101(8) 0.049(8) -0.046(6) 0.021(6) -0.041(6)
C33B 0.061(7) 0.085(8) 0.048(8) -0.037(6) 0.030(5) -0.049(6)
C34B 0.052(8) 0.072(8) 0.042(10) -0.041(7) 0.018(7) -0.031(6)
P1 0.0218(5) 0.0240(5) 0.0273(5) -0.0091(4) -0.0031(4) -0.0056(4)
C41 0.029(2) 0.0252(19) 0.0262(19) -0.0086(15) -0.0037(15) -0.0050(16)
C42 0.032(2) 0.032(2) 0.033(2) -0.0104(17) 0.0004(17) -0.0103(17)
C43 0.049(3) 0.032(2) 0.034(2) -0.0138(18) -0.007(2) -0.012(2)
C44 0.046(3) 0.036(2) 0.030(2) -0.0114(18) -0.0003(19) -0.007(2)
C45 0.032(2) 0.043(2) 0.035(2) -0.0112(19) 0.0038(18) -0.0102(19)
C46 0.0261(19) 0.032(2) 0.035(2) -0.0112(17) -0.0046(16) -0.0057(16)
C47 0.0250(18) 0.0253(18) 0.0280(19) -0.0104(15) -0.0012(15) -0.0096(15)
C48 0.028(2) 0.029(2) 0.030(2) -0.0111(16) -0.0033(16) -0.0067(16)
C49 0.028(2) 0.039(2) 0.033(2) -0.0057(18) -0.0037(17) -0.0129(18)
C50 0.050(3) 0.038(2) 0.034(2) -0.0103(19) -0.007(2) -0.022(2)
C51 0.043(2) 0.027(2) 0.032(2) -0.0154(17) 0.0016(18) -0.0126(18)
C52 0.032(2) 0.0252(19) 0.032(2) -0.0090(16) -0.0035(16) -0.0057(16)
C53 0.0230(18) 0.0266(19) 0.0245(18) -0.0093(15) -0.0037(14) -0.0076(15)
C54 0.030(2) 0.035(2) 0.028(2) -0.0018(17) -0.0032(16) -0.0044(18)
C55 0.028(2) 0.039(2) 0.031(2) 0.0010(18) -0.0072(17) -0.0061(18)
C56 0.025(2) 0.033(2) 0.040(2) -0.0083(18) -0.0058(17) -0.0031(17)
C57 0.025(2) 0.037(2) 0.039(2) -0.0060(19) 0.0013(17) -0.0105(18)
C58 0.029(2) 0.0257(19) 0.038(2) -0.0067(17) -0.0080(17) -0.0072(16)
C59 0.0183(17) 0.030(2) 0.033(2) -0.0125(16) -0.0006(15) -0.0073(15)
C60 0.029(2) 0.030(2) 0.041(2) -0.0155(18) 0.0073(17) -0.0123(17)
C61 0.045(3) 0.027(2) 0.054(3) -0.016(2) 0.015(2) -0.014(2)
C62 0.036(2) 0.032(2) 0.054(3) -0.002(2) 0.007(2) -0.0149(19)
C63 0.032(2) 0.043(2) 0.037(2) -0.008(2) -0.0047(18) -0.0144(19)
C64 0.032(2) 0.032(2) 0.036(2) -0.0103(18) -0.0030(17) -0.0140(17)
P2 0.0237(5) 0.0278(5) 0.0252(5) -0.0099(4) 0.0000(4) -0.0099(4)
C71 0.0236(19) 0.036(2) 0.035(2) -0.0146(18) -0.0015(16) -0.0089(17)
C72 0.032(2) 0.035(2) 0.042(2) -0.0127(19) 0.0072(18) -0.0176(18)
C73 0.031(2) 0.044(3) 0.060(3) -0.019(2) 0.010(2) -0.017(2)
C74 0.022(2) 0.061(3) 0.060(3) -0.026(3) 0.003(2) -0.012(2)
C75 0.034(2) 0.063(3) 0.044(3) -0.015(2) -0.008(2) -0.002(2)
C76 0.024(2) 0.066(3) 0.031(2) -0.013(2) 0.0012(17) -0.014(2)
C77 0.0240(18) 0.0258(19) 0.030(2) -0.0058(16) 0.0015(15) -0.0127(15)
C78 0.035(2) 0.032(2) 0.032(2) -0.0102(17) 0.0057(17) -0.0153(18)
C79 0.049(3) 0.031(2) 0.047(3) -0.007(2) 0.012(2) -0.021(2)
C80 0.037(2) 0.038(2) 0.038(2) 0.0040(19) 0.0042(19) -0.018(2)
C81 0.043(2) 0.051(3) 0.026(2) -0.0023(19) 0.0025(18) -0.027(2)
C82 0.039(2) 0.037(2) 0.029(2) -0.0093(18) 0.0001(17) -0.0192(19)
C83 0.0271(19) 0.0282(19) 0.0251(19) -0.0086(16) -0.0005(15) -0.0077(16)
C84 0.035(2) 0.038(2) 0.028(2) -0.0093(17) 0.0012(17) -0.0163(18)
C85 0.039(2) 0.050(3) 0.030(2) -0.013(2) 0.0073(18) -0.019(2)
C86 0.047(3) 0.045(3) 0.028(2) -0.0164(19) 0.0042(19) -0.016(2)
C87 0.043(2) 0.040(2) 0.032(2) -0.0121(19) -0.0045(19) -0.018(2)
C88 0.038(2) 0.036(2) 0.033(2) -0.0105(18) -0.0041(18) -0.0185(19)
C89 0.0293(19) 0.0238(18) 0.0223(18) -0.0038(15) -0.0040(15) -0.0081(16)
C90 0.030(2) 0.0249(19) 0.032(2) -0.0090(16) -0.0047(16) -0.0033(16)
C91 0.049(3) 0.0216(19) 0.035(2) -0.0074(17) -0.009(2) -0.0048(18)
C92 0.044(2) 0.0249(19) 0.028(2) -0.0038(16) -0.0077(17) -0.0175(18)
C93 0.034(2) 0.029(2) 0.0258(19) -0.0034(16) -0.0066(16) -0.0129(17)
C94 0.0246(18) 0.0211(17) 0.0245(18) -0.0025(14) 0.0001(15) -0.0075(15)

loop_
_atom_type_symbol
_atom_type_description
_atom_type_scat_dispersion_real
_atom_type_scat_dispersion_imag
_atom_type_scat_source
C C 0.0033 0.0016 'International Tables Vol C Tables 4.2.6.8 and 6.1.1.4'
H H 0.0000 0.0000 'International Tables Vol C Tables 4.2.6.8 and 6.1.1.4'
N N 0.0061 0.0033 'International Tables Vol C Tables 4.2.6.8 and 6.1.1.4'
O O 0.0106 0.0060 'International Tables Vol C Tables 4.2.6.8 and 6.1.1.4'
F F 0.0171 0.0103 'International Tables Vol C Tables 4.2.6.8 and 6.1.1.4'
P P 0.1023 0.0942 'International Tables Vol C Tables 4.2.6.8 and 6.1.1.4'
Zn Zn 0.2839 1.4301 'International Tables Vol C Tables 4.2.6.8 and 6.1.1.4'

loop_
_geom_angle_atom_site_label_1
_geom_angle_atom_site_label_2
_geom_angle_atom_site_label_3
_geom_angle
_geom_angle_site_symmetry_1
_geom_angle_site_symmetry_3
_geom_angle_publ_flag
N2 Zn1 N1 83.17(17) . . ?
N11 Zn1 N12 83.55(17) . . ?
N11B Zn1 N12B 81.5(3) . . ?
N2B Zn1 N1B 82.2(4) . . ?
C1 N1 C3 117.4(4) . . ?
C1 N1 Zn1 113.4(3) . . ?
C3 N1 Zn1 126.4(4) . . ?
C2 N2 C9 117.2(4) . . ?
C2 N2 Zn1 115.3(4) . . ?
C9 N2 Zn1 126.0(3) . . ?
O1 C1 N1 127.1(5) . . ?
O1 C1 C2 119.4(5) . . ?
N1 C1 C2 113.4(4) . . ?
O2 C2 N2 128.7(8) . . ?
O2 C2 C1 118.3(8) . . ?
N2 C2 C1 112.9(5) . . ?
C4 C3 C8 115.7(5) . . ?
C4 C3 N1 123.8(5) . . ?
C8 C3 N1 120.3(5) . . ?
F1 C4 C3 121.0(5) . . ?
F1 C4 C5 114.9(6) . . ?
C3 C4 C5 123.7(6) . . ?
F2 C5 C4 121.8(6) . . ?
F2 C5 C6 120.0(6) . . ?
C4 C5 C6 118.2(6) . . ?
F3 C6 C7 120.4(6) . . ?
F3 C6 C5 119.8(6) . . ?
C7 C6 C5 119.8(5) . . ?
F4 C7 C6 119.6(6) . . ?
F4 C7 C8 119.9(6) . . ?
C6 C7 C8 120.4(6) . . ?
F5 C8 C7 119.4(5) . . ?
F5 C8 C3 118.4(5) . . ?
C7 C8 C3 122.2(5) . . ?
C14 C9 C10 118.0(5) . . ?
C14 C9 N2 123.3(5) . . ?
C10 C9 N2 118.6(5) . . ?
F6 C10 C11 118.1(6) . . ?
F6 C10 C9 120.6(5) . . ?
C11 C10 C9 121.3(5) . . ?
F7 C11 C12 121.8(7) . . ?
F7 C11 C10 118.7(7) . . ?
C12 C11 C10 119.5(6) . . ?
F8 C12 C11 119.9(7) . . ?
F8 C12 C13 119.3(6) . . ?
C11 C12 C13 120.7(5) . . ?
F9 C13 C12 117.6(9) . . ?
F9 C13 C14 122.5(10) . . ?
C12 C13 C14 119.8(6) . . ?
F10 C14 C9 121.3(6) . . ?
F10 C14 C13 118.1(6) . . ?
C9 C14 C13 120.6(7) . . ?
C1B N1B C3B 117.1(9) . . ?
C1B N1B Zn1 109.0(7) . . ?
C3B N1B Zn1 128.5(9) . . ?
C2B N2B C9B 121.4(9) . . ?
C2B N2B Zn1 120.0(7) . . ?
C9B N2B Zn1 118.5(7) . . ?
O1B C1B N1B 126.0(10) . . ?
O1B C1B C2B 119.6(9) . . ?
N1B C1B C2B 114.2(8) . . ?
O2B C2B N2B 129.0(12) . . ?
O2B C2B C1B 118.3(13) . . ?
N2B C2B C1B 112.2(8) . . ?
C4B C3B C8B 115.3(9) . . ?
C4B C3B N1B 121.0(9) . . ?
C8B C3B N1B 123.1(10) . . ?
F1B C4B C3B 121.0(10) . . ?
F1B C4B C5B 113.4(10) . . ?
C3B C4B C5B 125.5(10) . . ?
F2B C5B C4B 121.6(11) . . ?
F2B C5B C6B 121.8(11) . . ?
C4B C5B C6B 116.6(10) . . ?
F3B C6B C7B 119.2(12) . . ?
F3B C6B C5B 120.9(11) . . ?
C7B C6B C5B 119.8(10) . . ?
F4B C7B C6B 119.4(12) . . ?
F4B C7B C8B 118.2(12) . . ?
C6B C7B C8B 122.2(10) . . ?
F5B C8B C7B 120.3(11) . . ?
F5B C8B C3B 119.4(10) . . ?
C7B C8B C3B 120.3(10) . . ?
C14B C9B C10B 118.9(8) . . ?
C14B C9B N2B 119.4(9) . . ?
C10B C9B N2B 121.2(9) . . ?
F6B C10B C9B 121.7(9) . . ?
F6B C10B C11B 117.8(10) . . ?
C9B C10B C11B 120.3(10) . . ?
F7B C11B C12B 121.7(13) . . ?
F7B C11B C10B 118.6(13) . . ?
C12B C11B C10B 119.5(10) . . ?
C11B C12B F8B 119.4(11) . . ?
C11B C12B C13B 121.9(10) . . ?
F8B C12B C13B 118.7(11) . . ?
F9B C13B C12B 118.8(11) . . ?
F9B C13B C14B 122.3(12) . . ?
C12B C13B C14B 118.9(10) . . ?
F10B C14B C9B 122.4(10) . . ?
F10B C14B C13B 117.1(10) . . ?
C9B C14B C13B 120.5(10) . . ?
C21 N11 C23 119.2(5) . . ?
C21 N11 Zn1 116.0(5) . . ?
C23 N11 Zn1 123.9(3) . . ?
C22 N12 C29 118.1(4) . . ?
C22 N12 Zn1 113.1(3) . . ?
C29 N12 Zn1 126.1(3) . . ?
O11 C21 N11 127.6(10) . . ?
O11 C21 C22 119.7(8) . . ?
N11 C21 C22 112.7(5) . . ?
O12 C22 N12 127.1(5) . . ?
O12 C22 C21 119.1(5) . . ?
N12 C22 C21 113.7(4) . . ?
N11 C23 C28 126.1(5) . . ?
N11 C23 C24 119.7(5) . . ?
C28 C23 C24 113.7(5) . . ?
F11 C24 C25 118.5(5) . . ?
F11 C24 C23 118.0(4) . . ?
C25 C24 C23 123.4(5) . . ?
C24 C25 F12 119.2(6) . . ?
C24 C25 C26 120.6(5) . . ?
F12 C25 C26 120.2(5) . . ?
F13 C26 C25 121.0(6) . . ?
F13 C26 C27 120.7(6) . . ?
C25 C26 C27 118.3(5) . . ?
F14 C27 C28 120.8(8) . . ?
F14 C27 C26 119.1(8) . . ?
C28 C27 C26 120.1(6) . . ?
C27 C28 F15 117.3(6) . . ?
C27 C28 C23 123.7(6) . . ?
F15 C28 C23 118.7(5) . . ?
C30 C29 C34 115.9(5) . . ?
C30 C29 N12 122.9(5) . . ?
C34 C29 N12 121.0(5) . . ?
F16 C30 C29 119.3(6) . . ?
F16 C30 C31 118.0(7) . . ?
C29 C30 C31 122.4(7) . . ?
F17 C31 C32 122.9(7) . . ?
F17 C31 C30 118.3(8) . . ?
C32 C31 C30 118.7(6) . . ?
F18 C32 C33 121.3(7) . . ?
F18 C32 C31 118.8(7) . . ?
C33 C32 C31 119.9(6) . . ?
C32 C33 F19 120.0(6) . . ?
C32 C33 C34 121.1(7) . . ?
F19 C33 C34 118.9(7) . . ?
F20 C34 C33 118.6(6) . . ?
F20 C34 C29 119.3(5) . . ?
C33 C34 C29 122.0(6) . . ?
C21B N11B C23B 114.9(10) . . ?
C21B N11B Zn1 117.4(8) . . ?
C23B N11B Zn1 127.6(8) . . ?
C22B N12B C29B 119.3(8) . . ?
C22B N12B Zn1 112.2(6) . . ?
C29B N12B Zn1 121.4(7) . . ?
O11B C21B N11B 129.0(12) . . ?
O11B C21B C22B 118.9(11) . . ?
N11B C21B C22B 112.1(7) . . ?
O12B C22B N12B 129.0(10) . . ?
O12B C22B C21B 118.4(8) . . ?
N12B C22B C21B 111.9(8) . . ?
C28B C23B N11B 122.4(8) . . ?
C28B C23B C24B 114.3(8) . . ?
N11B C23B C24B 123.3(9) . . ?
F11B C24B C25B 117.9(9) . . ?
F11B C24B C23B 119.4(9) . . ?
C25B C24B C23B 121.9(9) . . ?
C24B C25B F12B 118.6(12) . . ?
C24B C25B C26B 121.1(9) . . ?
F12B C25B C26B 120.2(12) . . ?
F13B C26B C25B 120.7(10) . . ?
F13B C26B C27B 120.5(10) . . ?
C25B C26B C27B 118.8(9) . . ?
F14B C27B C28B 120.1(11) . . ?
F14B C27B C26B 120.7(10) . . ?
C28B C27B C26B 119.2(9) . . ?
C27B C28B F15B 118.7(9) . . ?
C27B C28B C23B 124.6(9) . . ?
F15B C28B C23B 116.7(9) . . ?
C30B C29B N12B 120.8(9) . . ?
C30B C29B C34B 116.7(8) . . ?
N12B C29B C34B 122.4(9) . . ?
F16B C30B C29B 120.7(9) . . ?
F16B C30B C31B 116.7(10) . . ?
C29B C30B C31B 122.6(9) . . ?
F17B C31B C32B 122.4(11) . . ?
F17B C31B C30B 119.6(12) . . ?
C32B C31B C30B 118.0(9) . . ?
C33B C32B F18B 121.3(11) . . ?
C33B C32B C31B 120.2(9) . . ?
F18B C32B C31B 118.5(10) . . ?
C32B C33B F19B 117.3(10) . . ?
C32B C33B C34B 122.1(10) . . ?
F19B C33B C34B 120.3(11) . . ?
F20B C34B C33B 117.8(9) . . ?
F20B C34B C29B 121.8(9) . . ?
C33B C34B C29B 120.3(10) . . ?
C47 P1 C59 106.18(18) . . ?
C47 P1 C41 113.48(19) . . ?
C59 P1 C41 110.95(18) . . ?
C47 P1 C53 108.65(18) . . ?
C59 P1 C53 109.97(18) . . ?
C41 P1 C53 107.58(18) . . ?
C42 C41 C46 120.1(4) . . ?
C42 C41 P1 118.4(3) . . ?
C46 C41 P1 121.5(3) . . ?
C41 C42 C43 119.7(4) . . ?
C44 C43 C42 119.8(4) . . ?
C45 C44 C43 120.6(4) . . ?
C44 C45 C46 120.3(4) . . ?
C41 C46 C45 119.6(4) . . ?
C52 C47 C48 120.8(4) . . ?
C52 C47 P1 121.0(3) . . ?
C48 C47 P1 118.1(3) . . ?
C49 C48 C47 118.4(4) . . ?
C50 C49 C48 121.4(4) . . ?
C49 C50 C51 120.4(4) . . ?
C52 C51 C50 119.6(4) . . ?
C51 C52 C47 119.5(4) . . ?
C54 C53 C58 120.6(4) . . ?
C54 C53 P1 118.1(3) . . ?
C58 C53 P1 121.1(3) . . ?
C53 C54 C55 119.0(4) . . ?
C56 C55 C54 120.6(4) . . ?
C55 C56 C57 120.3(4) . . ?
C56 C57 C58 119.9(4) . . ?
C53 C58 C57 119.6(4) . . ?
C60 C59 C64 119.6(4) . . ?
C60 C59 P1 122.6(3) . . ?
C64 C59 P1 117.8(3) . . ?
C61 C60 C59 120.3(4) . . ?
C60 C61 C62 119.7(4) . . ?
C63 C62 C61 120.9(4) . . ?
C62 C63 C64 119.4(4) . . ?
C63 C64 C59 120.1(4) . . ?
C89 P2 C83 112.30(18) . . ?
C89 P2 C71 108.22(19) . . ?
C83 P2 C71 108.07(19) . . ?
C89 P2 C77 106.55(18) . . ?
C83 P2 C77 111.41(19) . . ?
C71 P2 C77 110.24(19) . . ?
C72 C71 C76 118.9(4) . . ?
C72 C71 P2 122.6(3) . . ?
C76 C71 P2 118.2(3) . . ?
C71 C72 C73 120.1(4) . . ?
C74 C73 C72 120.4(4) . . ?
C73 C74 C75 120.8(5) . . ?
C76 C75 C74 119.0(5) . . ?
C75 C76 C71 120.7(4) . . ?
C82 C77 C78 120.1(4) . . ?
C82 C77 P2 118.1(3) . . ?
C78 C77 P2 121.7(3) . . ?
C77 C78 C79 118.8(4) . . ?
C80 C79 C78 121.2(4) . . ?
C79 C80 C81 119.9(4) . . ?
C80 C81 C82 120.3(4) . . ?
C77 C82 C81 119.7(4) . . ?
C84 C83 C88 120.0(4) . . ?
C84 C83 P2 121.5(3) . . ?
C88 C83 P2 118.4(3) . . ?
C85 C84 C83 119.4(4) . . ?
C84 C85 C86 120.4(4) . . ?
C87 C86 C85 120.3(4) . . ?
C88 C87 C86 120.0(4) . . ?
C87 C88 C83 120.0(4) . . ?
C90 C89 C94 119.8(4) . . ?
C90 C89 P2 120.7(3) . . ?
C94 C89 P2 119.0(3) . . ?
C91 C90 C89 119.5(4) . . ?
C92 C91 C90 120.4(4) . . ?
C91 C92 C93 120.4(4) . . ?
C94 C93 C92 120.1(4) . . ?
C93 C94 C89 119.7(4) . . ?

loop_
_geom_bond_atom_site_label_1
_geom_bond_atom_site_label_2
_geom_bond_distance
_geom_bond_site_symmetry_2
_geom_bond_publ_flag
Zn1 N2B 1.894(10) . ?
Zn1 N11B 1.937(11) . ?
Zn1 N11 1.940(4) . ?
Zn1 N2 1.992(4) . ?
Zn1 N1 2.000(4) . ?
Zn1 N12 2.017(4) . ?
Zn1 N12B 2.074(9) . ?
Zn1 N1B 2.123(10) . ?
F1 C4 1.355(8) . ?
F2 C5 1.330(8) . ?
F3 C6 1.351(6) . ?
F4 C7 1.353(8) . ?
F5 C8 1.350(7) . ?
F6 C10 1.329(7) . ?
F7 C11 1.337(10) . ?
F8 C12 1.350(6) . ?
F9 C13 1.300(14) . ?
F10 C14 1.323(9) . ?
O1 C1 1.226(6) . ?
O2 C2 1.229(6) . ?
N1 C1 1.362(6) . ?
N1 C3 1.401(6) . ?
N2 C2 1.323(7) . ?
N2 C9 1.406(6) . ?
C1 C2 1.572(8) . ?
C3 C4 1.372(9) . ?
C3 C8 1.399(7) . ?
C4 C5 1.380(8) . ?
C5 C6 1.391(9) . ?
C6 C7 1.364(9) . ?
C7 C8 1.365(8) . ?
C9 C14 1.376(9) . ?
C9 C10 1.396(8) . ?
C10 C11 1.394(8) . ?
C11 C12 1.356(10) . ?
C12 C13 1.376(10) . ?
C13 C14 1.402(9) . ?
F1B C4B 1.345(11) . ?
F2B C5B 1.327(12) . ?
F3B C6B 1.350(10) . ?
F4B C7B 1.348(12) . ?
F5B C8B 1.348(11) . ?
F6B C10B 1.326(11) . ?
F7B C11B 1.337(13) . ?
F8B C12B 1.356(10) . ?
F9B C13B 1.302(14) . ?
F10B C14B 1.323(11) . ?
O1B C1B 1.224(9) . ?
O2B C2B 1.230(8) . ?
N1B C1B 1.358(10) . ?
N1B C3B 1.398(10) . ?
N2B C2B 1.318(9) . ?
N2B C9B 1.408(9) . ?
C1B C2B 1.576(10) . ?
C3B C4B 1.372(11) . ?
C3B C8B 1.395(11) . ?
C4B C5B 1.381(11) . ?
C5B C6B 1.384(12) . ?
C6B C7B 1.357(12) . ?
C7B C8B 1.369(11) . ?
C9B C14B 1.380(11) . ?
C9B C10B 1.398(11) . ?
C10B C11B 1.399(11) . ?
C11B C12B 1.355(12) . ?
C12B C13B 1.375(12) . ?
C13B C14B 1.407(12) . ?
F11 C24 1.356(6) . ?
F12 C25 1.367(7) . ?
F13 C26 1.339(6) . ?
F14 C27 1.347(12) . ?
F15 C28 1.362(7) . ?
F16 C30 1.337(8) . ?
F17 C31 1.357(10) . ?
F18 C32 1.345(7) . ?
F19 C33 1.357(9) . ?
F20 C34 1.339(8) . ?
O11 C21 1.222(6) . ?
O12 C22 1.233(6) . ?
N11 C21 1.353(9) . ?
N11 C23 1.386(6) . ?
N12 C22 1.347(7) . ?
N12 C29 1.404(6) . ?
C21 C22 1.563(11) . ?
C23 C28 1.393(8) . ?
C23 C24 1.400(7) . ?
C24 C25 1.358(7) . ?
C25 C26 1.371(9) . ?
C26 C27 1.378(9) . ?
C27 C28 1.362(8) . ?
C29 C30 1.386(9) . ?
C29 C34 1.397(8) . ?
C30 C31 1.412(9) . ?
C31 C32 1.387(11) . ?
C32 C33 1.346(11) . ?
C33 C34 1.386(8) . ?
F11B C24B 1.359(10) . ?
F12B C25B 1.367(11) . ?
F13B C26B 1.339(9) . ?
F14B C27B 1.350(13) . ?
F15B C28B 1.360(10) . ?
F16B C30B 1.339(11) . ?
F17B C31B 1.352(13) . ?
F18B C32B 1.349(10) . ?
F19B C33B 1.356(12) . ?
F20B C34B 1.343(11) . ?
O11B C21B 1.221(8) . ?
O12B C22B 1.230(9) . ?
N11B C21B 1.360(11) . ?
N11B C23B 1.399(9) . ?
N12B C22B 1.341(10) . ?
N12B C29B 1.396(9) . ?
C21B C22B 1.563(12) . ?
C23B C28B 1.390(10) . ?
C23B C24B 1.407(10) . ?
C24B C25B 1.366(10) . ?
C25B C26B 1.373(12) . ?
C26B C27B 1.381(11) . ?
C27B C28B 1.355(11) . ?
C29B C30B 1.388(11) . ?
C29B C34B 1.403(11) . ?
C30B C31B 1.416(11) . ?
C31B C32B 1.388(13) . ?
C32B C33B 1.344(13) . ?
C33B C34B 1.391(11) . ?
P1 C47 1.793(4) . ?
P1 C59 1.794(4) . ?
P1 C41 1.795(4) . ?
P1 C53 1.799(4) . ?
C41 C42 1.389(6) . ?
C41 C46 1.390(6) . ?
C42 C43 1.398(6) . ?
C43 C44 1.378(7) . ?
C44 C45 1.375(6) . ?
C45 C46 1.391(6) . ?
C47 C52 1.400(5) . ?
C47 C48 1.402(5) . ?
C48 C49 1.388(6) . ?
C49 C50 1.373(6) . ?
C50 C51 1.398(6) . ?
C51 C52 1.390(6) . ?
C53 C54 1.387(5) . ?
C53 C58 1.391(6) . ?
C54 C55 1.398(6) . ?
C55 C56 1.372(6) . ?
C56 C57 1.385(6) . ?
C57 C58 1.391(6) . ?
C59 C60 1.386(5) . ?
C59 C64 1.400(6) . ?
C60 C61 1.378(6) . ?
C61 C62 1.387(7) . ?
C62 C63 1.381(7) . ?
C63 C64 1.383(6) . ?
P2 C89 1.787(4) . ?
P2 C83 1.795(4) . ?
P2 C71 1.798(4) . ?
P2 C77 1.800(4) . ?
C71 C72 1.377(6) . ?
C71 C76 1.413(6) . ?
C72 C73 1.387(6) . ?
C73 C74 1.375(7) . ?
C74 C75 1.383(7) . ?
C75 C76 1.381(6) . ?
C77 C82 1.389(6) . ?
C77 C78 1.394(6) . ?
C78 C79 1.395(6) . ?
C79 C80 1.368(7) . ?
C80 C81 1.380(7) . ?
C81 C82 1.391(6) . ?
C83 C84 1.392(6) . ?
C83 C88 1.402(5) . ?
C84 C85 1.382(6) . ?
C85 C86 1.388(6) . ?
C86 C87 1.385(6) . ?
C87 C88 1.373(6) . ?
C89 C90 1.396(5) . ?
C89 C94 1.400(5) . ?
C90 C91 1.387(6) . ?
C91 C92 1.372(6) . ?
C92 C93 1.391(6) . ?
C93 C94 1.378(5) . ?
